data_7158557
loop_
_publ_author_name
'Yan, Jiahang'
'Zhang, Wenting'
'He, Qiaoqiao'
'Hou, Jun'
'Zeng, Hongxin'
'Wei, Hongbo'
'Xie, Weiqing'

_publ_section_title
;
 Enantioselective direct vinylogous Michael addition for constructing
 enantioenriched \g,\g-dialkyl substituted butyrolactams and
 octahydroindoles
;
_journal_name_full 'Organic &amp; Biomolecular Chemistry'
_journal_paper_doi 10.1039/D2OB00112H
_journal_year 2022
_chemical_absolute_configuration unk
_chemical_formula_moiety 'C18 H28 N2 O6'
_chemical_formula_sum 'C18 H28 N2 O6'
_chemical_formula_weight 368.42
_space_group_crystal_system orthorhombic
_space_group_IT_number 19
_space_group_name_Hall 'P 2ac 2ab'
_space_group_name_H-M_alt 'P 21 21 21'
_atom_sites_solution_hydrogens geom
_atom_sites_solution_primary dual
_audit_creation_date 2021-12-10
_audit_creation_method
;
Olex2 1.2
(compiled 2018.05.29 svn.r3508 for OlexSys, GUI svn.r5506)
;
_audit_update_record
;
2022-01-18 deposited with the CCDC.	2022-02-28 downloaded from the CCDC.
;
_cell_angle_alpha 90
_cell_angle_beta 90
_cell_angle_gamma 90
_cell_formula_units_Z 4
_cell_length_a 7.53431(4)
_cell_length_b 11.74547(7)
_cell_length_c 21.92815(13)
_cell_measurement_reflns_used 35554
_cell_measurement_temperature 173.00(10)
_cell_measurement_theta_max 74.1500
_cell_measurement_theta_min 3.7590
_cell_volume 1940.510(19)
_computing_cell_refinement 'CrysAlisPro 1.171.39.32a (Rigaku OD, 2017)'
_computing_data_collection 'CrysAlisPro 1.171.39.32a (Rigaku OD, 2017)'
_computing_data_reduction 'CrysAlisPro 1.171.39.32a (Rigaku OD, 2017)'
_computing_molecular_graphics 'Olex2 (Dolomanov et al., 2009)'
_computing_publication_material 'Olex2 (Dolomanov et al., 2009)'
_computing_structure_refinement 'ShelXL (Sheldrick, 2015)'
_computing_structure_solution 'ShelXT (Sheldrick, 2015)'
_diffrn_ambient_environment N~2~
_diffrn_ambient_temperature 173.00(10)
_diffrn_detector 'CCD plate'
_diffrn_measured_fraction_theta_full 0.994
_diffrn_measured_fraction_theta_max 0.994
_diffrn_measurement_details
;
List of Runs (angles in degrees, time in seconds):

  # Type    Start    End  Width  t~exp~   \w     \q     \k     \f   Frames
#--------------------------------------------------------------------------
  1  \w     34.00  60.00   1.00    1.00    --    0.00  57.00  30.00   26
  2  \w    -15.00  40.00   1.00    1.00    --    0.00  37.00 150.00   55
  3  \w    -87.00 -17.00   1.00    1.00    --    0.00 -37.00  60.00   70
  4  \w    -22.00   9.00   1.00    1.00    --    0.00  57.00  30.00   31
  5  \w     56.00  81.00   1.00    1.00    --    0.00  77.00 -90.00   25
  6  \w     25.00  73.00   1.00    1.00    --    0.00  57.00-150.00   48
  7  \w    -25.00  22.00   1.00    1.00    --    0.00 -57.00  30.00   47
  8  \w     -8.00  19.00   1.00    1.00    --    0.00 -37.00  60.00   27
  9  \w    -30.00  50.00   1.00    1.00    --    0.00  77.00 -90.00   80
 10  \w    -86.00 -36.00   1.00    1.00    --    0.00 -37.00 -60.00   50
 11  \w     46.00  89.00   1.00    1.00    --    0.00  37.00 150.00   43
 12  \w    -88.00 -42.00   1.00    1.00    --    0.00 -57.00  30.00   46
 13  \w    -23.00  16.00   1.00    1.00    --    0.00  57.00-150.00   39
 14  \w    -80.00 -19.00   1.00    1.00    --    0.00 -37.00-120.00   61
 15  \w    -12.00  13.00   1.00    1.00    --    0.00 -37.00 -60.00   25
 16  \w     69.00  95.00   1.00    1.00    --   95.80  69.00 157.74   26
 17  \w     72.00 184.00   1.00    1.00    --   95.80  57.00 -74.47  112
 18  \w    156.00 182.00   1.00    1.00    --   95.80  58.00 -12.18   26
 19  \w    160.00 185.00   1.00    1.00    --   95.80  67.00 125.90   25
 20  \w     69.00 115.00   1.00    1.00    --   95.80  67.00 125.90   46
 21  \w     71.00  96.00   1.00    1.00    --   95.80  58.00 -12.18   25
 22  \w     72.00  98.00   1.00    1.00    --   95.80  56.00 -33.13   26
 23  \w     13.00 120.00   1.00    1.00    --   95.80 -61.00 -30.00  107
 24  \w     28.00 128.00   1.00    1.00    --   95.80 -82.00-180.00  100
 25  \w     75.00 132.00   1.00    1.00    --   95.80  45.00-120.00   57
 26  \w     72.00 106.00   1.00    1.00    --   95.80  61.00 150.00   34
 27  \w     61.00 128.00   1.00    1.00    --   95.80 -82.00-120.00   67
 28  \w     63.00  91.00   1.00    1.00    --   95.80  82.00  30.00   28
 29  \w     99.00 185.00   1.00    1.00    --   95.80  82.00  30.00   86
 30  \w     65.00  90.00   1.00    1.00    --   95.80  77.00   0.00   25
 31  \w     63.00  89.00   1.00    1.00    --   95.80  81.00 -89.34   26
 32  \w    139.00 165.00   1.00    1.00    --   95.80  74.00  24.14   26
 33  \w     71.00  98.00   1.00    1.00    --   95.80  61.00  79.04   27
 34  \w     66.00  92.00   1.00    1.00    --   95.80  74.00  24.14   26
 35  \w    113.00 173.00   1.00    1.00    --   95.80  82.00  81.85   60
 36  \w    123.00 184.00   1.00    1.00    --   95.80  75.00-123.68   61
 37  \w     73.00 184.00   1.00    1.00    --   95.80  60.00   5.44  111
 38  \w     63.00  88.00   1.00    1.00    --   95.80  82.00 120.00   25
 39  \w     65.00  90.00   1.00    1.00    --   95.80  77.00-180.00   25
 40  \w     71.00 140.00   1.00    1.00    --   95.80  61.00  30.00   69
 41  \w     65.00  91.00   1.00    1.00    --   95.80  77.00 -30.00   26
 42  \w     65.00  91.00   1.00    1.00    --   95.80  77.00  30.00   26
 43  \w     65.00  91.00   1.00    1.00    --   95.80  77.00-150.00   26
 44  \w     71.00 123.00   1.00    1.00    --   95.80  61.00-120.00   52
 45  \w     66.00  92.00   1.00    1.00    --   95.80  77.00 120.00   26
 46  \w      6.00 125.00   1.00    1.00    --   95.80 -82.00  90.00  119
 47  \w     75.00 185.00   1.00    1.00    --   95.80  45.00 120.00  110
 48  \w     63.00  88.00   1.00    1.00    --   95.80  82.00  81.85   25
 49  \w     63.00  88.00   1.00    1.00    --   95.80  82.00  60.00   25
 50  \w     76.00 169.00   1.00    1.00    --   95.80  45.00-180.00   93
 51  \w     63.00  88.00   1.00    1.00    --   95.80  82.00 -27.79   25
 52  \w     77.00 102.00   1.00    1.00    --   95.80  45.00  90.00   25
 53  \w     66.00  91.00   1.00    1.00    --   95.80  75.00-123.68   25
 54  \w     63.00  88.00   1.00    1.00    --   95.80  82.00-120.00   25
 55  \w     65.00  91.00   1.00    1.00    --   95.80  82.00  90.00   26
 56  \w     71.00  96.00   1.00    1.00    --   95.80  61.00-180.00   25
 57  \w     72.00 169.00   1.00    1.00    --   95.80  57.00-164.59   97
 58  \w     54.00  79.00   1.00    1.00    --   95.80 -82.00 120.00   25
 59  \w     87.00 112.00   1.00    1.00    --   95.80 -82.00 120.00   25
 60  \w     63.00  88.00   1.00    1.00    --   95.80  82.00 -60.00   25
 61  \w     63.00  89.00   1.00    1.00    --   95.80  82.00-180.00   26
 62  \w     71.00 184.00   1.00    1.00    --   95.80  60.00 -51.17  113
 63  \w     65.00  90.00   1.00    1.00    --   95.80  76.00-160.46   25
 64  \w    126.00 151.00   1.00    1.00    --   95.80  56.00 -33.13   25
 65  \w    122.00 147.00   1.00    1.00    --   95.80  39.00  86.77   25
 66  \w     10.00 112.00   1.00    1.00    --   95.80 -82.00 -30.00  102
 67  \w     77.00 102.00   1.00    1.00    --   95.80  39.00  86.77   25
;
_diffrn_measurement_device 'four-circle diffractometer'
_diffrn_measurement_device_type 'XtaLAB AFC12 (RINC): Kappa dual home/near'
_diffrn_measurement_method '\w scans'
_diffrn_orient_matrix_type 'CrysAlisPro convention (1999,Acta A55,543-557)'
_diffrn_orient_matrix_UB_11 -0.1641494000
_diffrn_orient_matrix_UB_12 0.0622181000
_diffrn_orient_matrix_UB_13 -0.0253444000
_diffrn_orient_matrix_UB_21 0.0724586000
_diffrn_orient_matrix_UB_22 -0.0139660000
_diffrn_orient_matrix_UB_23 -0.0652424000
_diffrn_orient_matrix_UB_31 -0.0981398000
_diffrn_orient_matrix_UB_32 -0.1146312000
_diffrn_orient_matrix_UB_33 -0.0058186000
_diffrn_radiation_monochromator graphite
_diffrn_radiation_probe x-ray
_diffrn_radiation_type CuK\a
_diffrn_radiation_wavelength 1.54184
_diffrn_reflns_av_R_equivalents 0.0307
_diffrn_reflns_av_unetI/netI 0.0109
_diffrn_reflns_Laue_measured_fraction_full 0.994
_diffrn_reflns_Laue_measured_fraction_max 0.994
_diffrn_reflns_limit_h_max 9
_diffrn_reflns_limit_h_min -9
_diffrn_reflns_limit_k_max 14
_diffrn_reflns_limit_k_min -14
_diffrn_reflns_limit_l_max 26
_diffrn_reflns_limit_l_min -26
_diffrn_reflns_number 43698
_diffrn_reflns_point_group_measured_fraction_full 0.995
_diffrn_reflns_point_group_measured_fraction_max 0.995
_diffrn_reflns_theta_full 67.066
_diffrn_reflns_theta_max 67.066
_diffrn_reflns_theta_min 4.270
_diffrn_source 'fine-focus sealed X-ray tube'
_diffrn_source_type 'Enhance (Cu) X-ray Source'
_exptl_absorpt_coefficient_mu 0.785
_exptl_absorpt_correction_T_max 1.00000
_exptl_absorpt_correction_T_min 0.83516
_exptl_absorpt_correction_type multi-scan
_exptl_absorpt_process_details
;
CrysAlisPro 1.171.39.32a (Rigaku Oxford Diffraction, 2017)
Empirical absorption correction using spherical harmonics,
 implemented in SCALE3 ABSPACK scaling algorithm.
;
_exptl_crystal_colour 'clear light colourless'
_exptl_crystal_colour_lustre clear
_exptl_crystal_colour_modifier light
_exptl_crystal_colour_primary colourless
_exptl_crystal_density_diffrn 1.261
_exptl_crystal_description block
_exptl_crystal_F_000 792
_exptl_crystal_size_max 0.42
_exptl_crystal_size_mid 0.36
_exptl_crystal_size_min 0.28
_refine_diff_density_max 0.160
_refine_diff_density_min -0.172
_refine_diff_density_rms 0.042
_refine_ls_abs_structure_details
;
 Flack x determined using 1439 quotients [(I+)-(I-)]/[(I+)+(I-)]
 (Parsons, Flack and Wagner, Acta Cryst. B69 (2013) 249-259).
;
_refine_ls_abs_structure_Flack 0.01(3)
_refine_ls_extinction_method none
_refine_ls_goodness_of_fit_ref 1.108
_refine_ls_hydrogen_treatment constr
_refine_ls_matrix_type full
_refine_ls_number_parameters 241
_refine_ls_number_reflns 3438
_refine_ls_number_restraints 0
_refine_ls_restrained_S_all 1.108
_refine_ls_R_factor_all 0.0272
_refine_ls_R_factor_gt 0.0271
_refine_ls_shift/su_max 0.001
_refine_ls_shift/su_mean 0.000
_refine_ls_structure_factor_coef Fsqd
_refine_ls_weighting_details 'w=1/[\s^2^(Fo^2^)+(0.0367P)^2^+0.3506P] where P=(Fo^2^+2Fc^2^)/3'
_refine_ls_weighting_scheme calc
_refine_ls_wR_factor_gt 0.0686
_refine_ls_wR_factor_ref 0.0687
_reflns_Friedel_coverage 0.730
_reflns_Friedel_fraction_full 0.997
_reflns_Friedel_fraction_max 0.997
_reflns_number_gt 3427
_reflns_number_total 3438
_reflns_threshold_expression 'I > 2\s(I)'
_cod_data_source_file d2ob00112h2.cif
_cod_data_source_block exp_2459
_cod_original_cell_volume 1940.51(2)
_cod_database_code 7158557
_shelx_shelxl_version_number 2017/1
_shelx_space_group_comment
;
The symmetry employed for this shelxl refinement is uniquely defined
by the following loop, which should always be used as a source of
symmetry information in preference to the above space-group names.
They are only intended as comments.
;
_shelx_estimated_absorpt_t_max 0.810
_shelx_estimated_absorpt_t_min 0.734
_reflns_odcompleteness_completeness 99.95
_reflns_odcompleteness_iscentric 1
_reflns_odcompleteness_theta 66.97
_olex2_refinement_description
;
1. Fixed Uiso
 At 1.2 times of:
  All C(H) groups, All C(H,H) groups
 At 1.5 times of:
  All C(H,H,H) groups
2.a Secondary CH2 refined with riding coordinates:
 C10(H10A,H10B), C11(H11A,H11B), C14(H14A,H14B), C15(H15A,H15B)
2.b Aromatic/amide H refined with riding coordinates:
 C2(H2), C3(H3)
2.c Idealised Me refined as rotating group:
 C7(H7A,H7B,H7C), C8(H8A,H8B,H8C), C9(H9A,H9B,H9C), C13(H13A,H13B,H13C),
 C17(H17A,H17B,H17C), C18(H18A,H18B,H18C)
;
_olex2_submission_special_instructions 'No special instructions were received'
_oxdiff_exptl_absorpt_empirical_details
;
Empirical correction (ABSPACK) includes:
- Absorption correction using spherical harmonics
- Frame scaling
;
_oxdiff_exptl_absorpt_empirical_full_max 1.243
_oxdiff_exptl_absorpt_empirical_full_min 0.816

loop_
_space_group_symop_operation_xyz
'x, y, z'
'-x+1/2, -y, z+1/2'
'-x, y+1/2, -z+1/2'
'x+1/2, -y+1/2, -z'

loop_
_atom_site_label
_atom_site_type_symbol
_atom_site_fract_x
_atom_site_fract_y
_atom_site_fract_z
_atom_site_U_iso_or_equiv
_atom_site_adp_type
_atom_site_occupancy
_atom_site_site_symmetry_order
_atom_site_calc_flag
_atom_site_refinement_flags_posn
_atom_site_refinement_flags_adp
_atom_site_refinement_flags_occupancy
_atom_site_disorder_assembly
_atom_site_disorder_group
O1 O 0.06411(15) 0.28081(10) 0.62943(5) 0.0263(3) Uani 1 1 d . . . . .
O2 O -0.01500(19) 0.46633(11) 0.63220(7) 0.0367(3) Uani 1 1 d . . . . .
O3 O 0.32588(17) 0.22704(10) 0.55153(6) 0.0279(3) Uani 1 1 d . . . . .
O4 O -0.19505(19) 0.64153(12) 0.46800(7) 0.0382(3) Uani 1 1 d . . . . .
O5 O 0.64768(16) 0.76948(10) 0.63797(5) 0.0263(3) Uani 1 1 d . . . . .
O6 O 0.47158(19) 0.60416(11) 0.75479(5) 0.0334(3) Uani 1 1 d . . . . .
N1 N 0.22852(18) 0.41036(11) 0.57831(6) 0.0194(3) Uani 1 1 d . . . . .
N2 N 0.6197(2) 0.73072(13) 0.69799(6) 0.0267(3) Uani 1 1 d . . . . .
C1 C 0.2760(2) 0.52860(13) 0.55976(7) 0.0205(3) Uani 1 1 d . . . . .
C2 C 0.4327(2) 0.50620(14) 0.51915(7) 0.0213(3) Uani 1 1 d . . . . .
H2 H 0.498625 0.563283 0.500407 0.026 Uiso 1 1 calc R . . . .
C3 C 0.4667(2) 0.39633(14) 0.51300(7) 0.0213(3) Uani 1 1 d . . . . .
H3 H 0.558136 0.365756 0.489692 0.026 Uiso 1 1 calc R . . . .
C4 C 0.3377(2) 0.32979(14) 0.54867(7) 0.0200(3) Uani 1 1 d . . . . .
C5 C 0.0807(2) 0.39028(14) 0.61544(7) 0.0232(3) Uani 1 1 d . . . . .
C6 C -0.0973(2) 0.24138(15) 0.66320(8) 0.0264(4) Uani 1 1 d . . . . .
C7 C -0.0630(3) 0.11468(18) 0.66974(12) 0.0480(6) Uani 1 1 d . . . . .
H7A H -0.051206 0.081079 0.630033 0.072 Uiso 1 1 calc GR . . . .
H7B H -0.160518 0.079852 0.690860 0.072 Uiso 1 1 calc GR . . . .
H7C H 0.044367 0.102930 0.692449 0.072 Uiso 1 1 calc GR . . . .
C8 C -0.2595(2) 0.26158(17) 0.62409(8) 0.0308(4) Uani 1 1 d . . . . .
H8A H -0.280526 0.341923 0.620548 0.046 Uiso 1 1 calc GR . . . .
H8B H -0.360671 0.225835 0.642601 0.046 Uiso 1 1 calc GR . . . .
H8C H -0.240431 0.229799 0.584294 0.046 Uiso 1 1 calc GR . . . .
C9 C -0.1104(3) 0.2981(2) 0.72494(9) 0.0447(5) Uani 1 1 d . . . . .
H9A H -0.000674 0.288334 0.746581 0.067 Uiso 1 1 calc GR . . . .
H9B H -0.205287 0.264210 0.747812 0.067 Uiso 1 1 calc GR . . . .
H9C H -0.133504 0.377898 0.719626 0.067 Uiso 1 1 calc GR . . . .
C10 C 0.1254(2) 0.58710(14) 0.52391(7) 0.0231(3) Uani 1 1 d . . . . .
H10A H 0.026028 0.599324 0.551278 0.028 Uiso 1 1 calc R . . . .
H10B H 0.166625 0.661240 0.510537 0.028 Uiso 1 1 calc R . . . .
C11 C 0.0599(2) 0.52150(14) 0.46865(8) 0.0246(4) Uani 1 1 d . . . . .
H11A H 0.152406 0.521075 0.437871 0.030 Uiso 1 1 calc R . . . .
H11B H 0.037642 0.443195 0.480438 0.030 Uiso 1 1 calc R . . . .
C12 C -0.1071(2) 0.57071(15) 0.44132(8) 0.0258(4) Uani 1 1 d . . . . .
C13 C -0.1625(3) 0.52434(17) 0.38081(9) 0.0360(5) Uani 1 1 d . . . . .
H13A H -0.208107 0.448630 0.385952 0.054 Uiso 1 1 calc GR . . . .
H13B H -0.061981 0.522470 0.353922 0.054 Uiso 1 1 calc GR . . . .
H13C H -0.253024 0.572128 0.363658 0.054 Uiso 1 1 calc GR . . . .
C14 C 0.3299(2) 0.60288(14) 0.61465(7) 0.0234(3) Uani 1 1 d . . . . .
H14A H 0.350166 0.680053 0.600527 0.028 Uiso 1 1 calc R . . . .
H14B H 0.232085 0.604983 0.643376 0.028 Uiso 1 1 calc R . . . .
C15 C 0.4967(2) 0.56134(14) 0.64803(8) 0.0245(4) Uani 1 1 d . . . . .
H15A H 0.482329 0.482069 0.659410 0.029 Uiso 1 1 calc R . . . .
H15B H 0.598627 0.567131 0.621181 0.029 Uiso 1 1 calc R . . . .
C16 C 0.5276(2) 0.63247(14) 0.70453(8) 0.0236(4) Uani 1 1 d . . . . .
C17 C 0.8337(3) 0.76450(19) 0.62408(9) 0.0367(4) Uani 1 1 d . . . . .
H17A H 0.850853 0.776759 0.581202 0.055 Uiso 1 1 calc GR . . . .
H17B H 0.879391 0.691042 0.635117 0.055 Uiso 1 1 calc GR . . . .
H17C H 0.895215 0.822377 0.646636 0.055 Uiso 1 1 calc GR . . . .
C18 C 0.6182(3) 0.81987(16) 0.74397(8) 0.0300(4) Uani 1 1 d . . . . .
H18A H 0.713615 0.872128 0.736287 0.045 Uiso 1 1 calc GR . . . .
H18B H 0.632943 0.786523 0.783618 0.045 Uiso 1 1 calc GR . . . .
H18C H 0.507184 0.859838 0.742364 0.045 Uiso 1 1 calc GR . . . .

loop_
_atom_site_aniso_label
_atom_site_aniso_U_11
_atom_site_aniso_U_22
_atom_site_aniso_U_33
_atom_site_aniso_U_23
_atom_site_aniso_U_13
_atom_site_aniso_U_12
O1 0.0214(6) 0.0252(6) 0.0322(6) 0.0071(5) 0.0085(5) 0.0005(5)
O2 0.0352(7) 0.0258(6) 0.0491(8) -0.0034(6) 0.0200(6) 0.0017(6)
O3 0.0295(6) 0.0167(6) 0.0375(7) -0.0010(5) 0.0024(5) 0.0018(5)
O4 0.0319(8) 0.0338(7) 0.0488(8) 0.0000(6) -0.0012(6) 0.0103(6)
O5 0.0291(6) 0.0271(6) 0.0226(6) 0.0039(5) 0.0013(5) 0.0015(5)
O6 0.0438(8) 0.0325(7) 0.0238(6) 0.0011(5) 0.0048(6) -0.0031(6)
N1 0.0205(7) 0.0158(6) 0.0218(6) -0.0011(5) 0.0030(5) -0.0002(5)
N2 0.0370(8) 0.0239(7) 0.0192(6) -0.0032(6) 0.0039(6) -0.0019(7)
C1 0.0235(8) 0.0144(7) 0.0238(8) -0.0002(6) 0.0025(7) -0.0021(6)
C2 0.0206(8) 0.0233(8) 0.0202(8) 0.0011(6) 0.0006(7) -0.0036(6)
C3 0.0178(8) 0.0260(8) 0.0201(7) -0.0012(7) 0.0020(6) 0.0013(7)
C4 0.0201(8) 0.0200(8) 0.0201(7) -0.0017(6) -0.0025(6) 0.0026(6)
C5 0.0231(8) 0.0229(8) 0.0235(8) 0.0000(6) 0.0026(6) -0.0012(7)
C6 0.0201(8) 0.0298(9) 0.0293(8) 0.0066(7) 0.0067(7) -0.0015(7)
C7 0.0363(12) 0.0366(11) 0.0713(15) 0.0268(11) 0.0211(11) 0.0045(9)
C8 0.0250(9) 0.0371(10) 0.0305(9) -0.0017(8) 0.0017(7) -0.0017(8)
C9 0.0357(11) 0.0736(15) 0.0246(9) -0.0006(10) 0.0047(8) -0.0188(11)
C10 0.0252(9) 0.0179(7) 0.0263(8) -0.0019(6) -0.0001(7) 0.0026(7)
C11 0.0256(9) 0.0200(8) 0.0283(8) -0.0016(6) -0.0021(7) 0.0023(7)
C12 0.0233(8) 0.0203(8) 0.0338(9) 0.0068(7) 0.0002(7) -0.0039(7)
C13 0.0370(11) 0.0325(10) 0.0383(10) 0.0050(8) -0.0123(8) -0.0056(8)
C14 0.0272(9) 0.0183(7) 0.0247(8) -0.0031(7) -0.0001(7) 0.0009(7)
C15 0.0312(9) 0.0173(8) 0.0251(8) -0.0020(6) -0.0017(7) 0.0021(7)
C16 0.0253(8) 0.0216(8) 0.0238(8) -0.0009(6) -0.0010(7) 0.0049(7)
C17 0.0315(10) 0.0475(11) 0.0312(9) 0.0021(9) 0.0065(8) 0.0054(9)
C18 0.0304(9) 0.0286(9) 0.0310(9) -0.0114(7) 0.0002(8) -0.0004(7)

loop_
_atom_type_symbol
_atom_type_description
_atom_type_scat_dispersion_real
_atom_type_scat_dispersion_imag
_atom_type_scat_source
C C 0.0181 0.0091 'International Tables Vol C Tables 4.2.6.8 and 6.1.1.4'
H H 0.0000 0.0000 'International Tables Vol C Tables 4.2.6.8 and 6.1.1.4'
N N 0.0311 0.0180 'International Tables Vol C Tables 4.2.6.8 and 6.1.1.4'
O O 0.0492 0.0322 'International Tables Vol C Tables 4.2.6.8 and 6.1.1.4'

loop_
_geom_angle_atom_site_label_1
_geom_angle_atom_site_label_2
_geom_angle_atom_site_label_3
_geom_angle
_geom_angle_site_symmetry_1
_geom_angle_site_symmetry_3
_geom_angle_publ_flag
C5 O1 C6 119.37(13) . . ?
N2 O5 C17 109.36(13) . . ?
C4 N1 C1 111.04(13) . . ?
C5 N1 C1 120.44(13) . . ?
C5 N1 C4 128.18(14) . . ?
O5 N2 C18 114.60(14) . . ?
C16 N2 O5 116.82(13) . . ?
C16 N2 C18 122.46(15) . . ?
N1 C1 C2 100.79(13) . . ?
N1 C1 C10 112.19(13) . . ?
N1 C1 C14 112.18(13) . . ?
C2 C1 C10 110.75(13) . . ?
C2 C1 C14 110.77(14) . . ?
C14 C1 C10 109.88(13) . . ?
C1 C2 H2 123.7 . . ?
C3 C2 C1 112.54(14) . . ?
C3 C2 H2 123.7 . . ?
C2 C3 H3 125.2 . . ?
C2 C3 C4 109.64(15) . . ?
C4 C3 H3 125.2 . . ?
O3 C4 N1 126.94(16) . . ?
O3 C4 C3 127.20(16) . . ?
N1 C4 C3 105.86(13) . . ?
O1 C5 N1 111.88(14) . . ?
O2 C5 O1 126.21(16) . . ?
O2 C5 N1 121.91(15) . . ?
O1 C6 C7 102.24(14) . . ?
O1 C6 C8 109.12(13) . . ?
O1 C6 C9 111.07(15) . . ?
C8 C6 C7 110.18(17) . . ?
C8 C6 C9 112.69(16) . . ?
C9 C6 C7 111.04(18) . . ?
C6 C7 H7A 109.5 . . ?
C6 C7 H7B 109.5 . . ?
C6 C7 H7C 109.5 . . ?
H7A C7 H7B 109.5 . . ?
H7A C7 H7C 109.5 . . ?
H7B C7 H7C 109.5 . . ?
C6 C8 H8A 109.5 . . ?
C6 C8 H8B 109.5 . . ?
C6 C8 H8C 109.5 . . ?
H8A C8 H8B 109.5 . . ?
H8A C8 H8C 109.5 . . ?
H8B C8 H8C 109.5 . . ?
C6 C9 H9A 109.5 . . ?
C6 C9 H9B 109.5 . . ?
C6 C9 H9C 109.5 . . ?
H9A C9 H9B 109.5 . . ?
H9A C9 H9C 109.5 . . ?
H9B C9 H9C 109.5 . . ?
C1 C10 H10A 108.6 . . ?
C1 C10 H10B 108.6 . . ?
H10A C10 H10B 107.5 . . ?
C11 C10 C1 114.82(14) . . ?
C11 C10 H10A 108.6 . . ?
C11 C10 H10B 108.6 . . ?
C10 C11 H11A 108.9 . . ?
C10 C11 H11B 108.9 . . ?
H11A C11 H11B 107.8 . . ?
C12 C11 C10 113.16(14) . . ?
C12 C11 H11A 108.9 . . ?
C12 C11 H11B 108.9 . . ?
O4 C12 C11 121.77(16) . . ?
O4 C12 C13 121.69(17) . . ?
C13 C12 C11 116.50(16) . . ?
C12 C13 H13A 109.5 . . ?
C12 C13 H13B 109.5 . . ?
C12 C13 H13C 109.5 . . ?
H13A C13 H13B 109.5 . . ?
H13A C13 H13C 109.5 . . ?
H13B C13 H13C 109.5 . . ?
C1 C14 H14A 108.7 . . ?
C1 C14 H14B 108.7 . . ?
H14A C14 H14B 107.6 . . ?
C15 C14 C1 114.13(14) . . ?
C15 C14 H14A 108.7 . . ?
C15 C14 H14B 108.7 . . ?
C14 C15 H15A 109.7 . . ?
C14 C15 H15B 109.7 . . ?
H15A C15 H15B 108.2 . . ?
C16 C15 C14 109.95(14) . . ?
C16 C15 H15A 109.7 . . ?
C16 C15 H15B 109.7 . . ?
O6 C16 N2 120.17(16) . . ?
O6 C16 C15 122.25(16) . . ?
N2 C16 C15 117.58(15) . . ?
O5 C17 H17A 109.5 . . ?
O5 C17 H17B 109.5 . . ?
O5 C17 H17C 109.5 . . ?
H17A C17 H17B 109.5 . . ?
H17A C17 H17C 109.5 . . ?
H17B C17 H17C 109.5 . . ?
N2 C18 H18A 109.5 . . ?
N2 C18 H18B 109.5 . . ?
N2 C18 H18C 109.5 . . ?
H18A C18 H18B 109.5 . . ?
H18A C18 H18C 109.5 . . ?
H18B C18 H18C 109.5 . . ?

loop_
_geom_bond_atom_site_label_1
_geom_bond_atom_site_label_2
_geom_bond_distance
_geom_bond_site_symmetry_2
_geom_bond_publ_flag
O1 C5 1.328(2) . ?
O1 C6 1.4971(19) . ?
O2 C5 1.205(2) . ?
O3 C4 1.212(2) . ?
O4 C12 1.214(2) . ?
O5 N2 1.4086(18) . ?
O5 C17 1.435(2) . ?
O6 C16 1.226(2) . ?
N1 C1 1.491(2) . ?
N1 C4 1.412(2) . ?
N1 C5 1.399(2) . ?
N2 C16 1.354(2) . ?
N2 C18 1.454(2) . ?
C1 C2 1.502(2) . ?
C1 C10 1.542(2) . ?
C1 C14 1.541(2) . ?
C2 H2 0.9300 . ?
C2 C3 1.322(2) . ?
C3 H3 0.9300 . ?
C3 C4 1.472(2) . ?
C6 C7 1.517(3) . ?
C6 C8 1.512(2) . ?
C6 C9 1.512(3) . ?
C7 H7A 0.9600 . ?
C7 H7B 0.9600 . ?
C7 H7C 0.9600 . ?
C8 H8A 0.9600 . ?
C8 H8B 0.9600 . ?
C8 H8C 0.9600 . ?
C9 H9A 0.9600 . ?
C9 H9B 0.9600 . ?
C9 H9C 0.9600 . ?
C10 H10A 0.9700 . ?
C10 H10B 0.9700 . ?
C10 C11 1.518(2) . ?
C11 H11A 0.9700 . ?
C11 H11B 0.9700 . ?
C11 C12 1.509(2) . ?
C12 C13 1.494(3) . ?
C13 H13A 0.9600 . ?
C13 H13B 0.9600 . ?
C13 H13C 0.9600 . ?
C14 H14A 0.9700 . ?
C14 H14B 0.9700 . ?
C14 C15 1.534(2) . ?
C15 H15A 0.9700 . ?
C15 H15B 0.9700 . ?
C15 C16 1.512(2) . ?
C17 H17A 0.9600 . ?
C17 H17B 0.9600 . ?
C17 H17C 0.9600 . ?
C18 H18A 0.9600 . ?
C18 H18B 0.9600 . ?
C18 H18C 0.9600 . ?
